data_4088659
loop_
_publ_author_name
'Wang, Chunhong'
'Xiang, Li'
'Leng, Xuebing'
'Chen, Yaofeng'

_publ_section_title
;
 Synthesis and Structure of Silicon-Bridged Boratabenzene Fluorenyl
 Rare-Earth Metal Complexes
;
_journal_issue 11
_journal_name_full Organometallics
_journal_page_first 1995
_journal_paper_doi 10.1021/acs.organomet.6b00282
_journal_volume 35
_journal_year 2016
_chemical_formula_sum 'C140 H220 B3 Cl8 Li5 N3 O17 Si3 Sm3'
_chemical_formula_weight 3103.35
_space_group_IT_number 167
_space_group_name_Hall '-P 3* 2n'
_space_group_name_H-M_alt 'R -3 c :R'
_symmetry_cell_setting rhombohedral
_symmetry_space_group_name_H-M 'R -3 c :R'
_atom_sites_solution_hydrogens geom
_atom_sites_solution_primary direct
_atom_sites_solution_secondary difmap
_audit_creation_method SHELXL-97
_cell_angle_alpha 32.78
_cell_angle_beta 32.78
_cell_angle_gamma 32.78
_cell_formula_units_Z 4
_cell_length_a 41.708(4)
_cell_length_b 41.708(4)
_cell_length_c 41.708(4)
_cell_measurement_reflns_used 9926
_cell_measurement_temperature 133(2)
_cell_measurement_theta_max 26.42
_cell_measurement_theta_min 2.18
_cell_volume 18920(3)
_computing_cell_refinement 'Bruker SAINT'
_computing_data_collection 'Bruker APEX2'
_computing_data_reduction 'Bruker SAINT'
_computing_molecular_graphics 'Bruker SHELXTL'
_computing_publication_material 'Bruker SHELXTL'
_computing_structure_refinement 'SHELXL-97 (Sheldrick, 2008)'
_computing_structure_solution 'SHELXS-97 (Sheldrick, 2008)'
_diffrn_ambient_temperature 133(2)
_diffrn_measured_fraction_theta_full 1.000
_diffrn_measured_fraction_theta_max 1.000
_diffrn_measurement_device_type 'Bruker APEX-II CCD'
_diffrn_measurement_method '\f and \w scans'
_diffrn_radiation_monochromator graphite
_diffrn_radiation_source 'fine-focus sealed tube'
_diffrn_radiation_type MoK\a
_diffrn_radiation_wavelength 0.71073
_diffrn_reflns_av_R_equivalents 0.1317
_diffrn_reflns_av_sigmaI/netI 0.0623
_diffrn_reflns_limit_h_max 49
_diffrn_reflns_limit_h_min -49
_diffrn_reflns_limit_k_max 49
_diffrn_reflns_limit_k_min -49
_diffrn_reflns_limit_l_max 49
_diffrn_reflns_limit_l_min -49
_diffrn_reflns_number 120693
_diffrn_reflns_theta_full 25.10
_diffrn_reflns_theta_max 25.10
_diffrn_reflns_theta_min 1.70
_exptl_absorpt_coefficient_mu 1.097
_exptl_absorpt_correction_T_max 0.8269
_exptl_absorpt_correction_T_min 0.7710
_exptl_absorpt_correction_type multi-scan
_exptl_absorpt_process_details sadabs
_exptl_crystal_colour red
_exptl_crystal_density_diffrn 1.076
_exptl_crystal_density_method 'not measured'
_exptl_crystal_description block
_exptl_crystal_F_000 6352
_exptl_crystal_size_max 0.25
_exptl_crystal_size_mid 0.20
_exptl_crystal_size_min 0.18
_platon_squeeze_details
;
;
_refine_diff_density_max 3.781
_refine_diff_density_min -0.999
_refine_diff_density_rms 0.222
_refine_ls_extinction_method none
_refine_ls_goodness_of_fit_ref 1.025
_refine_ls_hydrogen_treatment constr
_refine_ls_matrix_type full
_refine_ls_number_parameters 627
_refine_ls_number_reflns 11233
_refine_ls_number_restraints 527
_refine_ls_restrained_S_all 1.006
_refine_ls_R_factor_all 0.1614
_refine_ls_R_factor_gt 0.0971
_refine_ls_shift/su_max 0.005
_refine_ls_shift/su_mean 0.000
_refine_ls_structure_factor_coef Fsqd
_refine_ls_weighting_details 'calc w=1/[\s^2^(Fo^2^)+(0.1761P)^2^+496.1200P] where P=(Fo^2^+2Fc^2^)/3'
_refine_ls_weighting_scheme calc
_refine_ls_wR_factor_gt 0.2611
_refine_ls_wR_factor_ref 0.3873
_reflns_number_gt 7175
_reflns_number_total 11233
_reflns_threshold_expression >2sigma(I)
_cod_data_source_file om6b00282_si_002.cif
_cod_data_source_block 5
_cod_depositor_comments
;
The following automatic conversions were performed:

data item '_symmetry_cell_setting' value 'Rhombohedral' was changed
to 'rhombohedral' in accordance with the
/home/saulius/struct/COD-crude-data/automatic-downloads/DataCite-retrospective/ACS/depositions/lib/dictionaries/cif_core.dic
dictionary named 'cif_core.dic' version 2.4.2 last updated on
2011-04-26.

Automatic conversion script
Id: cif_fix_values 6909 2019-04-08 15:41:33Z antanas 
;
_cod_original_cell_volume 18918(3)
_cod_original_sg_symbol_H-M R-3c
_cod_database_code 4088659

loop_
_symmetry_equiv_pos_as_xyz
'x, y, z'
'z, x, y'
'y, z, x'
'-y+1/2, -x+1/2, -z+1/2'
'-x+1/2, -z+1/2, -y+1/2'
'-z+1/2, -y+1/2, -x+1/2'
'-x, -y, -z'
'-z, -x, -y'
'-y, -z, -x'
'y-1/2, x-1/2, z-1/2'
'x-1/2, z-1/2, y-1/2'
'z-1/2, y-1/2, x-1/2'

loop_
_atom_site_label
_atom_site_type_symbol
_atom_site_fract_x
_atom_site_fract_y
_atom_site_fract_z
_atom_site_U_iso_or_equiv
_atom_site_adp_type
_atom_site_occupancy
_atom_site_symmetry_multiplicity
_atom_site_calc_flag
_atom_site_refinement_flags
_atom_site_disorder_assembly
_atom_site_disorder_group
Sm1 Sm 1.02388(3) 0.21752(4) 0.16543(4) 0.0470(3) Uani 1 1 d . . .
Si1 Si 0.8873(2) 0.4158(2) 0.1095(2) 0.0568(10) Uani 1 1 d . . .
Cl1 Cl 0.98320(19) 0.26721(19) 0.21638(19) 0.0586(9) Uani 1 1 d . . .
Cl2 Cl 1.09850(17) 0.28017(17) 0.03152(17) 0.0520(8) Uani 1 1 d . . .
Cl3 Cl 1.14949(4) 0.14949(4) 0.14949(4) 0.0475(12) Uani 1 3 d S . .
Cl4 Cl 1.12174(4) 0.12174(4) 0.12174(4) 0.0487(12) Uani 1 3 d S . .
N1 N 0.9498(7) 0.1391(7) 0.2290(7) 0.067(3) Uani 1 1 d . . .
Li1 Li 0.9670(18) 0.2287(18) 0.3121(16) 0.105(9) Uani 1 1 d . . .
Li2 Li 0.7500 0.3759(17) 0.1241(17) 0.045(10) Uani 0.67 2 d SP . .
O1 O 0.9242(8) 0.3033(8) 0.3137(8) 0.107(3) Uani 1 1 d U . .
O2 O 0.9052(9) 0.1942(8) 0.3870(8) 0.113(4) Uani 1 1 d U . .
O3 O 1.0422(7) 0.1682(6) 0.3220(6) 0.081(3) Uani 1 1 d . . .
B1 B 0.9381(9) 0.2006(10) 0.2031(10) 0.061(4) Uani 1 1 d . . .
C1 C 0.8605(8) 0.4763(7) 0.0476(8) 0.058(4) Uani 1 1 d . . .
C2 C 0.7936(8) 0.5181(7) 0.0586(9) 0.065(4) Uani 1 1 d . . .
C3 C 0.7314(8) 0.5244(8) 0.1148(10) 0.069(4) Uani 1 1 d . . .
H3A H 0.7285 0.4961 0.1571 0.083 Uiso 1 1 calc R . .
C4 C 0.6735(9) 0.5719(10) 0.1090(13) 0.089(6) Uani 1 1 d . . .
H4A H 0.6315 0.5777 0.1470 0.107 Uiso 1 1 calc R . .
C5 C 0.6761(10) 0.6095(10) 0.0511(14) 0.092(7) Uani 1 1 d . . .
H5A H 0.6359 0.6391 0.0495 0.110 Uiso 1 1 calc R . .
C6 C 0.7370(11) 0.6061(9) -0.0078(11) 0.081(5) Uani 1 1 d . . .
H6A H 0.7383 0.6341 -0.0492 0.098 Uiso 1 1 calc R . .
C7 C 0.7951(9) 0.5603(8) -0.0032(9) 0.066(4) Uani 1 1 d . . .
C8 C 0.8627(9) 0.5439(8) -0.0526(9) 0.064(4) Uani 1 1 d . . .
C9 C 0.8922(11) 0.5677(9) -0.1192(10) 0.080(5) Uani 1 1 d . . .
H9A H 0.8652 0.6024 -0.1399 0.096 Uiso 1 1 calc R . .
C10 C 0.9594(13) 0.5425(11) -0.1558(11) 0.093(6) Uani 1 1 d . . .
H10A H 0.9794 0.5605 -0.2023 0.111 Uiso 1 1 calc R . .
C11 C 1.0000(10) 0.4881(10) -0.1233(10) 0.078(5) Uani 1 1 d . . .
H11A H 1.0471 0.4690 -0.1482 0.093 Uiso 1 1 calc R . .
C12 C 0.9716(9) 0.4642(9) -0.0578(9) 0.070(4) Uani 1 1 d . . .
H12A H 0.9992 0.4287 -0.0375 0.084 Uiso 1 1 calc R . .
C13 C 0.9034(8) 0.4900(8) -0.0197(8) 0.060(4) Uani 1 1 d . . .
C14 C 0.9132(7) 0.3288(8) 0.1465(7) 0.054(3) Uani 1 1 d . . .
C15 C 0.8880(7) 0.2868(8) 0.2156(7) 0.057(4) Uani 1 1 d . . .
H15A H 0.8613 0.3013 0.2461 0.069 Uiso 1 1 calc R . .
C16 C 0.8996(7) 0.2261(7) 0.2441(8) 0.054(3) Uani 1 1 d . . .
H16A H 0.8822 0.1983 0.2936 0.065 Uiso 1 1 calc R . .
C17 C 0.9678(7) 0.2453(7) 0.1275(7) 0.051(3) Uani 1 1 d . . .
H17A H 0.9969 0.2320 0.0948 0.061 Uiso 1 1 calc R . .
C18 C 0.9499(7) 0.3061(7) 0.1060(8) 0.052(3) Uani 1 1 d . . .
H18A H 0.9688 0.3346 0.0568 0.063 Uiso 1 1 calc R . .
C19 C 0.8196(10) 0.4355(10) 0.1808(10) 0.087(6) Uani 1 1 d . . .
H19A H 0.7812 0.4338 0.2044 0.130 Uiso 1 1 calc R . .
H19B H 0.8061 0.4801 0.1634 0.130 Uiso 1 1 calc R . .
H19C H 0.8364 0.4027 0.2116 0.130 Uiso 1 1 calc R . .
C20 C 0.9575(9) 0.4219(8) 0.0674(10) 0.073(5) Uani 1 1 d . . .
H20A H 0.9988 0.3986 0.0399 0.109 Uiso 1 1 calc R . .
H20B H 0.9630 0.4013 0.1012 0.109 Uiso 1 1 calc R . .
H20C H 0.9470 0.4688 0.0391 0.109 Uiso 1 1 calc R . .
C21 C 0.9853(9) 0.1185(8) 0.1861(9) 0.067(4) Uani 1 1 d . . .
H21A H 0.9995 0.0704 0.2113 0.080 Uiso 1 1 calc R . .
H21B H 1.0259 0.1247 0.1478 0.080 Uiso 1 1 calc R . .
C22 C 0.9433(11) 0.1573(12) 0.1603(13) 0.100(7) Uani 1 1 d . . .
H22A H 0.9693 0.1412 0.1322 0.150 Uiso 1 1 calc R . .
H22B H 0.9303 0.2047 0.1340 0.150 Uiso 1 1 calc R . .
H22C H 0.9033 0.1509 0.1980 0.150 Uiso 1 1 calc R . .
C23 C 0.9282(10) 0.0914(9) 0.3011(9) 0.076(5) Uani 1 1 d . . .
H23A H 0.9229 0.0984 0.3231 0.092 Uiso 1 1 calc R . .
H23B H 0.9635 0.0455 0.3063 0.092 Uiso 1 1 calc R . .
C24 C 0.8637(11) 0.0985(12) 0.3353(12) 0.108(7) Uani 1 1 d . . .
H24A H 0.8525 0.0653 0.3823 0.162 Uiso 1 1 calc R . .
H24B H 0.8686 0.0917 0.3137 0.162 Uiso 1 1 calc R . .
H24C H 0.8280 0.1432 0.3322 0.162 Uiso 1 1 calc R . .
C25 C 0.8601(15) 0.3497(14) 0.3256(15) 0.131(5) Uani 1 1 d U . .
H25A H 0.8304 0.3286 0.3707 0.157 Uiso 1 1 calc R . .
H25B H 0.8528 0.3706 0.2928 0.157 Uiso 1 1 calc R . .
C26 C 0.8442(15) 0.4029(14) 0.3203(15) 0.130(5) Uani 1 1 d U . .
H26A H 0.8172 0.4484 0.2963 0.156 Uiso 1 1 calc R . .
H26B H 0.8209 0.3955 0.3647 0.156 Uiso 1 1 calc R . .
C27 C 0.9124(14) 0.3914(14) 0.2815(15) 0.128(5) Uani 1 1 d U . .
H27A H 0.9139 0.4045 0.2917 0.154 Uiso 1 1 calc R . .
H27B H 0.9275 0.4170 0.2331 0.154 Uiso 1 1 calc R . .
C28 C 0.9548(13) 0.3175(13) 0.3035(14) 0.112(5) Uani 1 1 d U . .
H28A H 1.0017 0.3067 0.2687 0.134 Uiso 1 1 calc R . .
H28B H 0.9530 0.2924 0.3452 0.134 Uiso 1 1 calc R . .
C29 C 0.9294(14) 0.1245(14) 0.4275(15) 0.130(7) Uani 1 1 d U . .
H29A H 0.9392 0.1102 0.4540 0.156 Uiso 1 1 calc R . .
H29B H 0.9709 0.1013 0.3995 0.156 Uiso 1 1 calc R . .
C30 C 0.8763(15) 0.1075(15) 0.4734(15) 0.133(6) Uani 1 1 d U . .
H30A H 0.8949 0.0613 0.4885 0.160 Uiso 1 1 calc R . .
H30B H 0.8403 0.1160 0.5121 0.160 Uiso 1 1 calc R . .
C31 C 0.8554(14) 0.1577(14) 0.4227(14) 0.124(5) Uani 1 1 d U . .
H31A H 0.8871 0.1412 0.3917 0.149 Uiso 1 1 calc R . .
H31B H 0.8106 0.1674 0.4444 0.149 Uiso 1 1 calc R . .
C32 C 0.8548(14) 0.2176(13) 0.3868(14) 0.119(4) Uani 1 1 d U . .
H32A H 0.8636 0.2439 0.3407 0.143 Uiso 1 1 calc R . .
H32B H 0.8112 0.2460 0.4096 0.143 Uiso 1 1 calc R . .
C33 C 1.0993(12) 0.1203(12) 0.2978(12) 0.104(5) Uani 1 1 d U . .
H33A H 1.1259 0.1416 0.2491 0.124 Uiso 1 1 calc R . .
H33B H 1.0855 0.1015 0.3069 0.124 Uiso 1 1 calc R . .
C34 C 1.1393(13) 0.0670(14) 0.3318(13) 0.122(6) Uani 1 1 d DU . .
H34A H 1.1507 0.0228 0.3502 0.146 Uiso 1 1 calc R . .
H34B H 1.1811 0.0690 0.3004 0.146 Uiso 1 1 calc R . .
C35 C 1.0977(13) 0.0789(13) 0.3854(12) 0.118(5) Uani 1 1 d DU . .
H35A H 1.1247 0.0724 0.3878 0.142 Uiso 1 1 calc R . .
H35B H 1.0783 0.0475 0.4287 0.142 Uiso 1 1 calc R . .
C36 C 1.0434(12) 0.1495(12) 0.3699(12) 0.103(5) Uani 1 1 d U . .
H36A H 1.0001 0.1521 0.4105 0.123 Uiso 1 1 calc R . .
H36B H 1.0535 0.1789 0.3508 0.123 Uiso 1 1 calc R . .
O5 O 0.7571(15) 0.3363(14) 0.1900(14) 0.096(5) Uani 0.50 1 d PDU A 1
C37 C 0.752(2) 0.2839(16) 0.2585(17) 0.117(7) Uani 0.50 1 d PDU A 1
C38 C 0.732(3) 0.330(2) 0.267(2) 0.109(7) Uani 0.50 1 d PDU A 1
C39 C 0.760(2) 0.373(2) 0.191(2) 0.105(5) Uani 0.50 1 d PDU A 1
C40 C 0.707(2) 0.4046(14) 0.183(2) 0.113(7) Uani 0.50 1 d PDU A 1
O5' O 0.7273(15) 0.3648(16) 0.1979(17) 0.102(6) Uani 0.50 1 d PDU A 2
C37' C 0.7769(15) 0.346(2) 0.199(2) 0.105(6) Uani 0.50 1 d PDU A 2
C38' C 0.7283(18) 0.359(2) 0.256(2) 0.094(6) Uani 0.50 1 d PDU A 2
C39' C 0.6568(19) 0.396(2) 0.275(2) 0.105(6) Uani 0.50 1 d PDU A 2
C40' C 0.6599(15) 0.418(2) 0.220(2) 0.104(7) Uani 0.50 1 d PDU A 2
O4 O 0.8092(13) 0.4121(14) 0.0437(13) 0.086(5) Uani 0.50 1 d PDU A 1
C41 C 0.869(2) 0.389(2) 0.033(2) 0.084(6) Uani 0.50 1 d PDU A 1
C42 C 0.912(2) 0.409(2) -0.041(2) 0.091(6) Uani 0.50 1 d PDU A 1
C43 C 0.8667(16) 0.465(2) -0.0714(18) 0.092(6) Uani 0.50 1 d PDU A 1
C44 C 0.7966(17) 0.4720(17) -0.0147(15) 0.093(6) Uani 0.50 1 d PDU . 1
O4' O 0.8359(14) 0.3689(15) 0.0574(13) 0.086(5) Uani 0.50 1 d PDU A 2
C41' C 0.865(2) 0.403(2) 0.024(2) 0.084(6) Uani 0.50 1 d PDU A 2
C42' C 0.903(3) 0.428(2) -0.051(2) 0.090(6) Uani 0.50 1 d PDU A 2
C43' C 0.9305(19) 0.372(2) -0.052(2) 0.099(6) Uani 0.50 1 d PDU A 2
C44' C 0.8722(18) 0.356(2) 0.0071(17) 0.096(6) Uani 0.50 1 d PDU A 2
O6 O 0.8252(14) 0.6717(15) -0.2263(14) 0.095(6) Uiso 0.50 1 d PU . .
C47 C 0.9252(17) 0.5748(17) -0.2500 0.117(8) Uiso 1 2 d SU . .
C46 C 0.865(3) 0.574(3) -0.209(3) 0.103(8) Uiso 0.50 1 d PU . .
C48 C 0.898(3) 0.642(3) -0.264(3) 0.105(8) Uiso 0.50 1 d PU . .
C45 C 0.806(2) 0.622(2) -0.180(2) 0.098(8) Uiso 0.50 1 d PU . .
Li3 Li 0.7612(11) 0.7612(11) -0.2388(11) 0.18(4) Uiso 1 3 d S . .

loop_
_atom_site_aniso_label
_atom_site_aniso_U_11
_atom_site_aniso_U_22
_atom_site_aniso_U_33
_atom_site_aniso_U_23
_atom_site_aniso_U_13
_atom_site_aniso_U_12
Sm1 0.0526(5) 0.0535(5) 0.0540(5) -0.0259(3) -0.0264(3) -0.0234(3)
Si1 0.055(2) 0.057(2) 0.071(3) -0.037(2) -0.032(2) -0.0156(19)
Cl1 0.064(2) 0.068(2) 0.073(2) -0.0392(19) -0.0339(19) -0.0246(18)
Cl2 0.060(2) 0.0487(18) 0.0568(19) -0.0227(15) -0.0305(17) -0.0237(15)
Cl3 0.0554(18) 0.0554(18) 0.0554(18) -0.0264(9) -0.0264(9) -0.0264(9)
Cl4 0.0568(19) 0.0568(19) 0.0568(19) -0.0271(10) -0.0271(10) -0.0271(10)
N1 0.078(9) 0.075(9) 0.075(9) -0.031(7) -0.037(7) -0.039(8)
Li1 0.11(2) 0.11(2) 0.068(18) -0.037(17) -0.031(17) -0.06(2)
Li2 0.07(3) 0.045(16) 0.045(16) 0.00(2) -0.037(15) -0.037(15)
O1 0.130(6) 0.122(5) 0.130(5) -0.070(4) -0.058(4) -0.054(4)
O2 0.121(6) 0.114(6) 0.114(6) -0.040(5) -0.056(5) -0.066(5)
O3 0.104(9) 0.080(8) 0.082(8) -0.037(7) -0.053(7) -0.036(7)
B1 0.071(11) 0.072(11) 0.077(12) -0.035(9) -0.038(10) -0.031(10)
C1 0.060(9) 0.054(8) 0.075(10) -0.030(8) -0.039(8) -0.019(7)
C2 0.074(11) 0.046(8) 0.097(12) -0.029(8) -0.057(10) -0.016(7)
C3 0.065(10) 0.068(10) 0.096(13) -0.042(10) -0.037(10) -0.028(8)
C4 0.057(10) 0.089(14) 0.14(2) -0.074(14) -0.043(12) -0.018(10)
C5 0.077(13) 0.082(13) 0.16(2) -0.067(14) -0.079(15) -0.007(10)
C6 0.102(15) 0.081(12) 0.111(15) -0.038(11) -0.067(13) -0.036(11)
C7 0.073(11) 0.051(9) 0.092(12) -0.032(9) -0.052(10) -0.017(8)
C8 0.075(11) 0.066(10) 0.082(11) -0.032(9) -0.045(9) -0.030(8)
C9 0.098(14) 0.068(11) 0.090(14) -0.024(10) -0.063(12) -0.032(11)
C10 0.121(18) 0.106(16) 0.077(13) -0.030(12) -0.044(13) -0.068(15)
C11 0.075(11) 0.095(13) 0.091(13) -0.054(11) -0.031(10) -0.039(10)
C12 0.072(11) 0.073(11) 0.089(13) -0.042(10) -0.041(10) -0.028(9)
C13 0.064(10) 0.058(9) 0.084(11) -0.034(8) -0.044(9) -0.019(7)
C14 0.045(7) 0.070(9) 0.056(8) -0.038(8) -0.016(6) -0.024(7)
C15 0.051(8) 0.080(10) 0.051(8) -0.033(8) -0.018(7) -0.034(8)
C16 0.055(8) 0.055(8) 0.061(9) -0.026(7) -0.032(7) -0.022(7)
C17 0.056(8) 0.053(8) 0.069(9) -0.030(7) -0.039(7) -0.016(7)
C18 0.064(9) 0.042(7) 0.064(9) -0.015(7) -0.040(7) -0.024(7)
C19 0.089(13) 0.079(12) 0.103(15) -0.054(11) -0.057(12) -0.015(10)
C20 0.083(11) 0.061(10) 0.102(13) -0.033(9) -0.060(11) -0.023(9)
C21 0.089(12) 0.069(10) 0.075(11) -0.028(9) -0.040(9) -0.043(9)
C22 0.104(15) 0.124(18) 0.14(2) -0.078(15) -0.064(15) -0.037(14)
C23 0.085(12) 0.082(12) 0.075(11) -0.023(10) -0.039(10) -0.050(10)
C24 0.082(14) 0.117(18) 0.103(16) -0.044(14) -0.041(13) -0.051(13)
C25 0.132(6) 0.124(5) 0.131(5) -0.067(4) -0.056(4) -0.052(4)
C26 0.133(6) 0.123(5) 0.131(5) -0.067(4) -0.056(4) -0.053(4)
C27 0.133(6) 0.123(5) 0.130(5) -0.067(4) -0.057(4) -0.053(4)
C28 0.128(8) 0.120(7) 0.121(7) -0.060(6) -0.059(6) -0.055(6)
C29 0.127(8) 0.130(8) 0.133(9) -0.055(6) -0.061(6) -0.062(6)
C30 0.127(7) 0.130(7) 0.130(7) -0.054(5) -0.059(5) -0.063(5)
C31 0.127(7) 0.128(7) 0.123(7) -0.053(5) -0.059(5) -0.062(5)
C32 0.120(6) 0.117(6) 0.115(6) -0.038(5) -0.057(5) -0.065(5)
C33 0.122(8) 0.115(8) 0.103(7) -0.062(6) -0.057(6) -0.041(6)
C34 0.124(7) 0.121(7) 0.115(7) -0.060(5) -0.061(5) -0.042(5)
C35 0.125(7) 0.117(7) 0.106(6) -0.059(5) -0.059(5) -0.041(5)
C36 0.118(8) 0.114(8) 0.098(7) -0.056(6) -0.057(6) -0.041(6)
O5 0.104(6) 0.104(6) 0.105(6) -0.048(4) -0.049(4) -0.050(4)
C37 0.107(7) 0.108(8) 0.108(7) -0.047(5) -0.049(6) -0.048(6)
C38 0.106(6) 0.110(6) 0.103(6) -0.049(4) -0.050(4) -0.045(4)
C39 0.106(5) 0.105(6) 0.104(5) -0.049(3) -0.048(4) -0.047(3)
C40 0.107(6) 0.108(7) 0.108(6) -0.047(5) -0.048(5) -0.049(5)
O5' 0.104(6) 0.105(6) 0.105(6) -0.047(4) -0.050(4) -0.047(4)
C37' 0.105(6) 0.106(6) 0.104(6) -0.049(4) -0.049(4) -0.046(4)
C38' 0.104(6) 0.103(7) 0.101(6) -0.050(5) -0.047(5) -0.047(5)
C39' 0.106(7) 0.107(7) 0.104(7) -0.049(5) -0.048(5) -0.047(5)
C40' 0.106(7) 0.106(7) 0.105(7) -0.050(5) -0.048(5) -0.047(5)
O4 0.087(5) 0.093(6) 0.093(6) -0.036(4) -0.045(4) -0.046(4)
C41 0.087(6) 0.093(6) 0.093(6) -0.037(4) -0.044(4) -0.046(4)
C42 0.090(6) 0.093(6) 0.095(6) -0.040(4) -0.041(4) -0.046(4)
C43 0.090(6) 0.095(7) 0.092(6) -0.039(5) -0.044(5) -0.044(5)
C44 0.092(7) 0.094(7) 0.091(7) -0.039(5) -0.045(5) -0.043(5)
O4' 0.089(6) 0.093(6) 0.094(6) -0.040(4) -0.043(4) -0.045(4)
C41' 0.088(5) 0.092(6) 0.093(6) -0.038(4) -0.043(4) -0.046(4)
C42' 0.090(6) 0.092(6) 0.094(6) -0.041(5) -0.041(5) -0.045(5)
C43' 0.095(6) 0.094(6) 0.098(7) -0.043(5) -0.039(5) -0.047(5)
C44' 0.095(7) 0.096(7) 0.098(7) -0.042(5) -0.042(5) -0.048(5)

loop_
_atom_type_symbol
_atom_type_description
_atom_type_scat_dispersion_real
_atom_type_scat_dispersion_imag
_atom_type_scat_source
C C 0.0033 0.0016 'International Tables Vol C Tables 4.2.6.8 and 6.1.1.4'
H H 0.0000 0.0000 'International Tables Vol C Tables 4.2.6.8 and 6.1.1.4'
B B 0.0013 0.0007 'International Tables Vol C Tables 4.2.6.8 and 6.1.1.4'
N N 0.0061 0.0033 'International Tables Vol C Tables 4.2.6.8 and 6.1.1.4'
Si Si 0.0817 0.0704 'International Tables Vol C Tables 4.2.6.8 and 6.1.1.4'
Cl Cl 0.1484 0.1585 'International Tables Vol C Tables 4.2.6.8 and 6.1.1.4'
Sm Sm -0.1638 3.4418 'International Tables Vol C Tables 4.2.6.8 and 6.1.1.4'
Li Li -0.0003 0.0001 'International Tables Vol C Tables 4.2.6.8 and 6.1.1.4'
O O 0.0106 0.0060 'International Tables Vol C Tables 4.2.6.8 and 6.1.1.4'

loop_
_geom_angle_atom_site_label_1
_geom_angle_atom_site_label_2
_geom_angle_atom_site_label_3
_geom_angle
_geom_angle_site_symmetry_1
_geom_angle_site_symmetry_3
Cl1 Sm1 C14 82.8(3) . .
Cl1 Sm1 C15 76.2(3) . .
C14 Sm1 C15 29.9(4) . .
Cl1 Sm1 C18 111.7(3) . .
C14 Sm1 C18 29.9(4) . .
C15 Sm1 C18 51.3(4) . .
Cl1 Sm1 Cl2 88.52(11) . 2_645
C14 Sm1 Cl2 127.7(3) . 2_645
C15 Sm1 Cl2 98.0(3) . 2_645
C18 Sm1 Cl2 133.0(3) . 2_645
Cl1 Sm1 Cl2 102.34(11) . .
C14 Sm1 Cl2 88.1(3) . .
C15 Sm1 Cl2 117.9(3) . .
C18 Sm1 Cl2 74.8(3) . .
Cl2 Sm1 Cl2 143.89(11) 2_645 .
Cl1 Sm1 C17 135.3(3) . .
C14 Sm1 C17 53.5(4) . .
C15 Sm1 C17 61.2(4) . .
C18 Sm1 C17 28.7(4) . .
Cl2 Sm1 C17 109.4(3) 2_645 .
Cl2 Sm1 C17 87.0(3) . .
Cl1 Sm1 C16 94.7(3) . .
C14 Sm1 C16 52.9(4) . .
C15 Sm1 C16 28.6(4) . .
C18 Sm1 C16 60.1(4) . .
Cl2 Sm1 C16 76.9(3) 2_645 .
Cl2 Sm1 C16 135.0(3) . .
C17 Sm1 C16 53.3(4) . .
Cl1 Sm1 Cl4 150.72(11) . .
C14 Sm1 Cl4 126.1(3) . .
C15 Sm1 Cl4 130.5(3) . .
C18 Sm1 Cl4 96.6(3) . .
Cl2 Sm1 Cl4 77.08(7) 2_645 .
Cl2 Sm1 Cl4 77.05(7) . .
C17 Sm1 Cl4 74.0(3) . .
C16 Sm1 Cl4 106.4(3) . .
Cl1 Sm1 Cl3 81.94(11) . .
C14 Sm1 Cl3 153.1(3) . .
C15 Sm1 Cl3 156.9(3) . .
C18 Sm1 Cl3 147.9(3) . .
Cl2 Sm1 Cl3 73.83(7) 2_645 .
Cl2 Sm1 Cl3 73.80(7) . .
C17 Sm1 Cl3 141.8(3) . .
C16 Sm1 Cl3 150.6(3) . .
Cl4 Sm1 Cl3 69.68(11) . .
Cl1 Sm1 B1 124.4(4) . .
C14 Sm1 B1 62.9(5) . .
C15 Sm1 B1 52.0(5) . .
C18 Sm1 B1 52.2(5) . .
Cl2 Sm1 B1 81.1(4) 2_645 .
Cl2 Sm1 B1 117.7(4) . .
C17 Sm1 B1 31.0(5) . .
C16 Sm1 B1 29.7(5) . .
Cl4 Sm1 B1 78.9(4) . .
Cl3 Sm1 B1 143.3(4) . .
Cl1 Sm1 Sm1 116.69(8) . 3_654
C14 Sm1 Sm1 127.7(3) . 3_654
C15 Sm1 Sm1 156.1(3) . 3_654
C18 Sm1 Sm1 105.0(3) . 3_654
Cl2 Sm1 Sm1 102.15(7) 2_645 3_654
Cl2 Sm1 Sm1 42.21(7) . 3_654
C17 Sm1 Sm1 99.6(3) . 3_654
C16 Sm1 Sm1 148.6(3) . 3_654
Cl4 Sm1 Sm1 44.70(6) . 3_654
Cl3 Sm1 Sm1 44.71(6) . 3_654
B1 Sm1 Sm1 118.9(4) . 3_654
C1 Si1 C14 111.8(7) . .
C1 Si1 C20 108.3(8) . .
C14 Si1 C20 111.1(7) . .
C1 Si1 C19 112.6(8) . .
C14 Si1 C19 107.2(8) . .
C20 Si1 C19 105.5(9) . .
Li1 Cl1 Sm1 137.5(9) . .
Sm1 Cl2 Sm1 95.55(11) 3_654 .
Sm1 Cl3 Sm1 90.58(11) 3_654 2_645
Sm1 Cl3 Sm1 90.58(11) 3_654 .
Sm1 Cl3 Sm1 90.58(11) 2_645 .
Sm1 Cl4 Sm1 90.61(11) . 3_654
Sm1 Cl4 Sm1 90.61(11) . 2_645
Sm1 Cl4 Sm1 90.61(11) 3_654 2_645
B1 N1 C21 122.5(14) . .
B1 N1 C23 122.6(14) . .
C21 N1 C23 114.9(14) . .
O3 Li1 O2 111.0(19) . .
O3 Li1 O1 105.3(16) . .
O2 Li1 O1 105.9(18) . .
O3 Li1 Cl1 117.8(17) . .
O2 Li1 Cl1 107.4(15) . .
O1 Li1 Cl1 108.8(16) . .
O5 Li2 O5 94(3) . 5_655
O5 Li2 O4 107.5(12) . .
O5 Li2 O4 135.3(13) 5_655 .
O5 Li2 O4 135.3(13) . 5_655
O5 Li2 O4 107.5(12) 5_655 5_655
O4 Li2 O4 85(2) . 5_655
O5 Li2 O4' 96.3(13) . .
O5 Li2 O4' 113.8(14) 5_655 .
O4 Li2 O4' 27.3(10) . .
O4 Li2 O4' 110(3) 5_655 .
O5 Li2 O4' 113.8(14) . 5_655
O5 Li2 O4' 96.3(13) 5_655 5_655
O4 Li2 O4' 110(3) . 5_655
O4 Li2 O4' 27.3(10) 5_655 5_655
O4' Li2 O4' 136(3) . 5_655
O5 Li2 O5' 21.7(11) . .
O5 Li2 O5' 104(2) 5_655 .
O4 Li2 O5' 109.5(13) . .
O4 Li2 O5' 113.6(13) 5_655 .
O4' Li2 O5' 108.1(12) . .
O4' Li2 O5' 93.6(12) 5_655 .
O5 Li2 O5' 104(2) . 5_655
O5 Li2 O5' 21.7(11) 5_655 5_655
O4 Li2 O5' 113.6(13) . 5_655
O4 Li2 O5' 109.5(13) 5_655 5_655
O4' Li2 O5' 93.6(12) . 5_655
O4' Li2 O5' 108.1(12) 5_655 5_655
O5' Li2 O5' 120(3) . 5_655
O5 Li2 C40 42.8(9) . .
O5 Li2 C40 121(2) 5_655 .
O4 Li2 C40 100.7(17) . .
O4 Li2 C40 93.2(14) 5_655 .
O4' Li2 C40 109.9(15) . .
O4' Li2 C40 77.5(13) 5_655 .
O5' Li2 C40 22.0(12) . .
O5' Li2 C40 140(2) 5_655 .
O5 Li2 C40 121(2) . 5_655
O5 Li2 C40 42.8(9) 5_655 5_655
O4 Li2 C40 93.2(14) . 5_655
O4 Li2 C40 100.7(17) 5_655 5_655
O4' Li2 C40 77.5(13) . 5_655
O4' Li2 C40 109.9(15) 5_655 5_655
O5' Li2 C40 140(2) . 5_655
O5' Li2 C40 22.0(12) 5_655 5_655
C40 Li2 C40 161(3) . 5_655
C25 O1 C28 110.6(19) . .
C25 O1 Li1 123.9(19) . .
C28 O1 Li1 125.5(18) . .
C32 O2 C29 107.8(19) . .
C32 O2 Li1 124.3(19) . .
C29 O2 Li1 118(2) . .
C33 O3 C36 110.4(15) . .
C33 O3 Li1 121.7(15) . .
C36 O3 Li1 125.3(16) . .
N1 B1 C16 125.2(16) . .
N1 B1 C17 121.5(14) . .
C16 B1 C17 113.2(14) . .
N1 B1 Sm1 126.6(11) . .
C16 B1 Sm1 70.7(8) . .
C17 B1 Sm1 69.4(7) . .
C13 C1 C2 107.9(14) . .
C13 C1 Si1 125.3(11) . .
C2 C1 Si1 126.8(13) . .
C3 C2 C7 117.4(15) . .
C3 C2 C1 134.2(16) . .
C7 C2 C1 108.4(16) . .
C4 C3 C2 120.4(19) . .
C4 C3 H3A 119.8 . .
C2 C3 H3A 119.8 . .
C5 C4 C3 121(2) . .
C5 C4 H4A 119.4 . .
C3 C4 H4A 119.4 . .
C4 C5 C6 121.5(17) . .
C4 C5 H5A 119.3 . .
C6 C5 H5A 119.3 . .
C7 C6 C5 117.8(18) . .
C7 C6 H6A 121.1 . .
C5 C6 H6A 121.1 . .
C6 C7 C8 130.1(17) . .
C6 C7 C2 121.5(18) . .
C8 C7 C2 108.3(14) . .
C9 C8 C7 132.7(16) . .
C9 C8 C13 120.2(16) . .
C7 C8 C13 107.0(15) . .
C10 C9 C8 121.0(17) . .
C10 C9 H9A 119.5 . .
C8 C9 H9A 119.5 . .
C9 C10 C11 119.1(19) . .
C9 C10 H10A 120.5 . .
C11 C10 H10A 120.5 . .
C12 C11 C10 120.6(19) . .
C12 C11 H11A 119.7 . .
C10 C11 H11A 119.7 . .
C11 C12 C13 121.6(17) . .
C11 C12 H12A 119.2 . .
C13 C12 H12A 119.2 . .
C12 C13 C1 134.3(15) . .
C12 C13 C8 117.5(16) . .
C1 C13 C8 108.2(14) . .
C15 C14 C18 114.9(14) . .
C15 C14 Si1 123.9(11) . .
C18 C14 Si1 120.2(11) . .
C15 C14 Sm1 75.9(9) . .
C18 C14 Sm1 76.4(8) . .
Si1 C14 Sm1 126.4(7) . .
C16 C15 C14 125.0(14) . .
C16 C15 Sm1 79.2(9) . .
C14 C15 Sm1 74.2(8) . .
C16 C15 H15A 117.5 . .
C14 C15 H15A 117.5 . .
Sm1 C15 H15A 117.5 . .
C15 C16 B1 121.5(15) . .
C15 C16 Sm1 72.2(8) . .
B1 C16 Sm1 79.6(9) . .
C15 C16 H16A 119.2 . .
B1 C16 H16A 119.2 . .
Sm1 C16 H16A 119.2 . .
C18 C17 B1 118.7(13) . .
C18 C17 Sm1 73.6(7) . .
B1 C17 Sm1 79.6(7) . .
C18 C17 H17A 120.6 . .
B1 C17 H17A 120.6 . .
Sm1 C17 H17A 120.6 . .
C17 C18 C14 126.1(14) . .
C17 C18 Sm1 77.7(8) . .
C14 C18 Sm1 73.7(8) . .
C17 C18 H18A 116.8 . .
C14 C18 H18A 116.8 . .
Sm1 C18 H18A 116.8 . .
Si1 C19 H19A 109.5 . .
Si1 C19 H19B 109.5 . .
H19A C19 H19B 109.5 . .
Si1 C19 H19C 109.5 . .
H19A C19 H19C 109.5 . .
H19B C19 H19C 109.5 . .
Si1 C20 H20A 109.5 . .
Si1 C20 H20B 109.5 . .
H20A C20 H20B 109.5 . .
Si1 C20 H20C 109.5 . .
H20A C20 H20C 109.5 . .
H20B C20 H20C 109.5 . .
N1 C21 C22 112.8(15) . .
N1 C21 H21A 109.0 . .
C22 C21 H21A 109.0 . .
N1 C21 H21B 109.0 . .
C22 C21 H21B 109.0 . .
H21A C21 H21B 107.8 . .
C21 C22 H22A 109.5 . .
C21 C22 H22B 109.5 . .
H22A C22 H22B 109.5 . .
C21 C22 H22C 109.5 . .
H22A C22 H22C 109.5 . .
H22B C22 H22C 109.5 . .
N1 C23 C24 113.0(15) . .
N1 C23 H23A 109.0 . .
C24 C23 H23A 109.0 . .
N1 C23 H23B 109.0 . .
C24 C23 H23B 109.0 . .
H23A C23 H23B 107.8 . .
C23 C24 H24A 109.5 . .
C23 C24 H24B 109.5 . .
H24A C24 H24B 109.5 . .
C23 C24 H24C 109.5 . .
H24A C24 H24C 109.5 . .
H24B C24 H24C 109.5 . .
O1 C25 C26 109(2) . .
O1 C25 H25A 109.9 . .
C26 C25 H25A 109.9 . .
O1 C25 H25B 109.9 . .
C26 C25 H25B 109.9 . .
H25A C25 H25B 108.3 . .
C27 C26 C25 101(2) . .
C27 C26 H26A 111.6 . .
C25 C26 H26A 111.6 . .
C27 C26 H26B 111.6 . .
C25 C26 H26B 111.6 . .
H26A C26 H26B 109.4 . .
C26 C27 C28 104(2) . .
C26 C27 H27A 110.9 . .
C28 C27 H27A 110.9 . .
C26 C27 H27B 110.9 . .
C28 C27 H27B 110.9 . .
H27A C27 H27B 108.9 . .
O1 C28 C27 103(2) . .
O1 C28 H28A 111.3 . .
C27 C28 H28A 111.3 . .
O1 C28 H28B 111.3 . .
C27 C28 H28B 111.3 . .
H28A C28 H28B 109.2 . .
O2 C29 C30 108(2) . .
O2 C29 H29A 110.1 . .
C30 C29 H29A 110.1 . .
O2 C29 H29B 110.1 . .
C30 C29 H29B 110.1 . .
H29A C29 H29B 108.4 . .
C31 C30 C29 95(2) . .
C31 C30 H30A 112.8 . .
C29 C30 H30A 112.8 . .
C31 C30 H30B 112.8 . .
C29 C30 H30B 112.8 . .
H30A C30 H30B 110.2 . .
C32 C31 C30 106(2) . .
C32 C31 H31A 110.5 . .
C30 C31 H31A 110.5 . .
C32 C31 H31B 110.5 . .
C30 C31 H31B 110.5 . .
H31A C31 H31B 108.7 . .
O2 C32 C31 105(2) . .
O2 C32 H32A 110.8 . .
C31 C32 H32A 110.8 . .
O2 C32 H32B 110.8 . .
C31 C32 H32B 110.8 . .
H32A C32 H32B 108.8 . .
O3 C33 C34 108.4(15) . .
O3 C33 H33A 110.0 . .
C34 C33 H33A 110.0 . .
O3 C33 H33B 110.0 . .
C34 C33 H33B 110.0 . .
H33A C33 H33B 108.4 . .
C35 C34 C33 106(2) . .
C35 C34 H34A 110.6 . .
C33 C34 H34A 110.6 . .
C35 C34 H34B 110.6 . .
C33 C34 H34B 110.6 . .
H34A C34 H34B 108.7 . .
C34 C35 C36 107.3(19) . .
C34 C35 H35A 110.3 . .
C36 C35 H35A 110.3 . .
C34 C35 H35B 110.3 . .
C36 C35 H35B 110.3 . .
H35A C35 H35B 108.5 . .
O3 C36 C35 104.8(16) . .
O3 C36 H36A 110.8 . .
C35 C36 H36A 110.8 . .
O3 C36 H36B 110.8 . .
C35 C36 H36B 110.8 . .
H36A C36 H36B 108.9 . .
C40 O5 C37 113.7(19) . .
C40 O5 C39 57.8(15) . .
C37 O5 C39 88(2) . .
C40 O5 Li2 80(2) . .
C37 O5 Li2 149(3) . .
C39 O5 Li2 122(2) . .
O5 C37 C38 91(2) . .
C39 C38 C37 90(3) . .
C40 C39 C38 98(4) . .
C40 C39 O5 55.0(14) . .
C38 C39 O5 86(3) . .
O5 C40 C39 67(3) . .
O5 C40 Li2 57(2) . .
C39 C40 Li2 111(3) . .
C37' O5' C40' 111.9(18) . .
C37' O5' Li2 123(2) . .
C40' O5' Li2 113(2) . .
O5' C37' C38' 97(2) . .
C39' C38' C37' 113(3) . .
C38' C39' C40' 104(3) . .
O5' C40' C39' 101(3) . .
C44 O4 C41 113(3) . .
C44 O4 Li2 122(2) . .
C41 O4 Li2 125(2) . .
O4 C41 C42 100(3) . .
C43 C42 C41 108(3) . .
C42 C43 C44 108(3) . .
O4 C44 C43 102(3) . .
O4 C44 C44 99.8(19) . 5_655
C43 C44 C44 158(2) . 5_655
C44' O4' C41' 104(3) . .
C44' O4' Li2 119(2) . .
C41' O4' Li2 130(3) . .
O4' C41' C42' 108(4) . .
C43' C42' C41' 100(4) . .
C42' C43' C44' 101(3) . .
O4' C44' C43' 109(3) . .
C45 O6 C48 108(3) . .
C45 O6 O6 75(3) . 4_664
C48 O6 O6 86(3) . 4_664
C45 O6 Li3 122(3) . .
C48 O6 Li3 130(3) . .
O6 O6 Li3 100(4) 4_664 .
C46 C47 C46 122(5) 4_664 .
C46 C47 C48 103(3) 4_664 4_664
C46 C47 C48 26(3) . 4_664
C46 C47 C48 26(3) 4_664 .
C46 C47 C48 103(3) . .
C48 C47 C48 92(4) 4_664 .
C48 C46 C47 90(8) 4_664 .
C48 C46 C45 85(8) 4_664 .
C47 C46 C45 110(4) . .
C46 C48 O6 145(9) 4_664 .
C46 C48 C47 64(7) 4_664 .
O6 C48 C47 108(4) . .
C46 C48 C45 70(7) 4_664 4_664
O6 C48 C45 79(3) . 4_664
C47 C48 C45 98(3) . 4_664
O6 C45 C46 105(4) . .
O6 C45 C48 92(3) . 4_664
C46 C45 C48 26(2) . 4_664
O6 Li3 O6 113(3) 3_564 2_654
O6 Li3 O6 113(3) 3_564 .
O6 Li3 O6 113(3) 2_654 .
O6 Li3 Li3 74(4) 3_564 4_664
O6 Li3 Li3 74(4) 2_654 4_664
O6 Li3 Li3 74(4) . 4_664

loop_
_geom_bond_atom_site_label_1
_geom_bond_atom_site_label_2
_geom_bond_distance
_geom_bond_site_symmetry_2
Sm1 Cl1 2.668(3) .
Sm1 C14 2.722(15) .
Sm1 C15 2.745(14) .
Sm1 C18 2.756(13) .
Sm1 Cl2 2.757(4) 2_645
Sm1 Cl2 2.759(4) .
Sm1 C17 2.807(12) .
Sm1 C16 2.831(14) .
Sm1 Cl4 2.873(3) .
Sm1 Cl3 2.874(3) .
Sm1 B1 2.950(16) .
Sm1 Sm1 4.0850(13) 3_654
Si1 C1 1.853(15) .
Si1 C14 1.874(16) .
Si1 C20 1.889(17) .
Si1 C19 1.890(18) .
Cl1 Li1 2.34(3) .
Cl2 Sm1 2.757(4) 3_654
Cl3 Sm1 2.874(3) 3_654
Cl3 Sm1 2.874(3) 2_645
Cl4 Sm1 2.873(3) 3_654
Cl4 Sm1 2.873(3) 2_645
N1 B1 1.45(2) .
N1 C21 1.46(2) .
N1 C23 1.49(2) .
Li1 O3 1.87(4) .
Li1 O2 1.90(4) .
Li1 O1 1.92(4) .
Li2 O5 1.81(4) .
Li2 O5 1.81(4) 5_655
Li2 O4 1.86(4) .
Li2 O4 1.86(4) 5_655
Li2 O4' 1.87(3) .
Li2 O4' 1.87(3) 5_655
Li2 O5' 2.01(4) .
Li2 O5' 2.01(4) 5_655
Li2 C40 2.14(5) .
Li2 C40 2.14(5) 5_655
O1 C25 1.35(3) .
O1 C28 1.45(3) .
O2 C32 1.39(3) .
O2 C29 1.41(3) .
O3 C33 1.42(2) .
O3 C36 1.44(2) .
B1 C16 1.49(2) .
B1 C17 1.54(3) .
C1 C13 1.41(2) .
C1 C2 1.43(2) .
C2 C3 1.40(2) .
C2 C7 1.43(2) .
C3 C4 1.39(2) .
C3 H3A 0.9500 .
C4 C5 1.34(3) .
C4 H4A 0.9500 .
C5 C6 1.41(3) .
C5 H5A 0.9500 .
C6 C7 1.39(2) .
C6 H6A 0.9500 .
C7 C8 1.42(2) .
C8 C9 1.37(3) .
C8 C13 1.46(2) .
C9 C10 1.36(3) .
C9 H9A 0.9500 .
C10 C11 1.44(3) .
C10 H10A 0.9500 .
C11 C12 1.35(2) .
C11 H11A 0.9500 .
C12 C13 1.38(2) .
C12 H12A 0.9500 .
C14 C15 1.41(2) .
C14 C18 1.41(2) .
C15 C16 1.38(2) .
C15 H15A 1.0000 .
C16 H16A 1.0000 .
C17 C18 1.380(19) .
C17 H17A 1.0000 .
C18 H18A 1.0000 .
C19 H19A 0.9800 .
C19 H19B 0.9800 .
C19 H19C 0.9800 .
C20 H20A 0.9800 .
C20 H20B 0.9800 .
C20 H20C 0.9800 .
C21 C22 1.53(2) .
C21 H21A 0.9900 .
C21 H21B 0.9900 .
C22 H22A 0.9800 .
C22 H22B 0.9800 .
C22 H22C 0.9800 .
C23 C24 1.51(2) .
C23 H23A 0.9900 .
C23 H23B 0.9900 .
C24 H24A 0.9800 .
C24 H24B 0.9800 .
C24 H24C 0.9800 .
C25 C26 1.54(3) .
C25 H25A 0.9900 .
C25 H25B 0.9900 .
C26 C27 1.48(4) .
C26 H26A 0.9900 .
C26 H26B 0.9900 .
C27 C28 1.51(3) .
C27 H27A 0.9900 .
C27 H27B 0.9900 .
C28 H28A 0.9900 .
C28 H28B 0.9900 .
C29 C30 1.52(4) .
C29 H29A 0.9900 .
C29 H29B 0.9900 .
C30 C31 1.48(3) .
C30 H30A 0.9900 .
C30 H30B 0.9900 .
C31 C32 1.47(3) .
C31 H31A 0.9900 .
C31 H31B 0.9900 .
C32 H32A 0.9900 .
C32 H32B 0.9900 .
C33 C34 1.48(3) .
C33 H33A 0.9900 .
C33 H33B 0.9900 .
C34 C35 1.464(17) .
C34 H34A 0.9900 .
C34 H34B 0.9900 .
C35 C36 1.51(3) .
C35 H35A 0.9900 .
C35 H35B 0.9900 .
C36 H36A 0.9900 .
C36 H36B 0.9900 .
O5 C40 1.474(19) .
O5 C37 1.494(18) .
O5 C39 1.66(5) .
C37 C38 1.549(19) .
C38 C39 1.53(2) .
C39 C40 1.522(19) .
O5' C37' 1.492(19) .
O5' C40' 1.506(19) .
C37' C38' 1.522(19) .
C38' C39' 1.498(19) .
C39' C40' 1.514(19) .
O4 C44 1.471(19) .
O4 C41 1.477(19) .
C41 C42 1.524(19) .
C42 C43 1.522(19) .
C43 C44 1.523(19) .
C44 C44 1.87(7) 5_655
O4' C44' 1.473(19) .
O4' C41' 1.474(19) .
C41' C42' 1.530(19) .
C42' C43' 1.52(2) .
C43' C44' 1.523(19) .
O6 C45 1.45(5) .
O6 C48 1.47(6) .
O6 O6 1.76(6) 4_664
O6 Li3 1.91(5) .
C47 C46 1.43(5) 4_664
C47 C46 1.43(5) .
C47 C48 1.59(6) 4_664
C47 C48 1.59(6) .
C46 C48 0.70(6) 4_664
C46 C45 1.53(7) .
C48 C46 0.70(6) 4_664
C48 C45 1.63(7) 4_664
C45 C48 1.63(7) 4_664
Li3 O6 1.91(5) 3_564
Li3 O6 1.91(5) 2_654
Li3 Li3 2.6(3) 4_664

loop_
_platon_squeeze_void_nr
_platon_squeeze_void_average_x
_platon_squeeze_void_average_y
_platon_squeeze_void_average_z
_platon_squeeze_void_volume
_platon_squeeze_void_count_electrons
_platon_squeeze_void_content
1 0.000 -0.009 0.007 4554 1067 ' '
2 0.236 0.082 0.309 15 4 ' '
3 0.195 0.199 0.193 40 14 ' '
4 0.264 0.191 0.418 13 3 ' '
5 0.315 0.237 0.079 13 3 ' '
6 0.418 0.264 0.191 13 3 ' '
7 0.302 0.308 0.304 42 15 ' '
8 0.079 0.314 0.237 13 3 ' '
9 0.185 0.421 0.263 12 3 ' '
10 0.809 0.582 0.736 15 4 ' '
11 0.693 0.699 0.695 40 14 ' '
12 0.918 0.691 0.764 13 3 ' '
13 0.579 0.737 0.815 13 3 ' '
14 0.801 0.807 0.805 44 16 ' '
15 0.686 0.763 0.921 12 3 ' '
16 0.737 0.814 0.579 13 3 ' '
17 0.763 0.921 0.685 12 3 ' '
